data_4031907
loop_
_publ_author_name
'Markley, Jana L.'
'Maitra, Soma'
'Hanson, Paul R.'

_publ_section_title
;
 Phosphate Tether-Mediated Ring-Closing Metathesis for the Generation of
 P-Stereogenic, Z-Configured Bicyclo[7.3.1]- and Bicyclo[8.3.1]phosphates.
;
_journal_issue 3
_journal_name_full 'The Journal of organic chemistry'
_journal_page_first 899
_journal_page_last 911
_journal_paper_doi 10.1021/acs.joc.5b02473
_journal_volume 81
_journal_year 2016
_chemical_absolute_configuration ad
_chemical_formula_sum 'C14 H23 O4 P'
_chemical_formula_weight 286.29
_chemical_name_systematic
; 
 ? 
;
_space_group_crystal_system monoclinic
_space_group_IT_number 4
_space_group_name_Hall 'P 2yb'
_space_group_name_H-M_alt 'P 1 21 1'
_symmetry_space_group_name_Hall 'P 2yb'
_symmetry_space_group_name_H-M 'P 1 21 1'
_atom_sites_solution_hydrogens difmap
_audit_creation_method SHELXL-2013
_cell_angle_alpha 90
_cell_angle_beta 99.7908(16)
_cell_angle_gamma 90
_cell_formula_units_Z 2
_cell_length_a 7.9652(9)
_cell_length_b 9.6983(10)
_cell_length_c 9.7159(10)
_cell_measurement_reflns_used 8770
_cell_measurement_temperature 100(2)
_cell_measurement_theta_max 68.24
_cell_measurement_theta_min 4.56
_cell_volume 739.61(14)
_computing_cell_refinement 'Bruker SAINT'
_computing_data_collection 'Bruker APEX2'
_computing_data_reduction 'Bruker SAINT'
_computing_molecular_graphics 'Bruker SHELXTL'
_computing_publication_material 'Bruker SHELXTL'
_computing_structure_refinement 'SHELXL-2013 (Sheldrick, 2013)'
_computing_structure_solution 'Bruker SHELXTL'
_diffrn_ambient_temperature 100(2)
_diffrn_measured_fraction_theta_full 0.988
_diffrn_measured_fraction_theta_max 0.963
_diffrn_measurement_device_type 'Bruker Platinum 135 CCD'
_diffrn_measurement_method '\f and \w scans'
_diffrn_radiation_type CuK\a
_diffrn_radiation_wavelength 1.54178
_diffrn_reflns_av_R_equivalents 0.0354
_diffrn_reflns_av_unetI/netI 0.0360
_diffrn_reflns_laue_measured_fraction_full 0.988
_diffrn_reflns_laue_measured_fraction_max 0.963
_diffrn_reflns_limit_h_max 6
_diffrn_reflns_limit_h_min -9
_diffrn_reflns_limit_k_max 11
_diffrn_reflns_limit_k_min -11
_diffrn_reflns_limit_l_max 11
_diffrn_reflns_limit_l_min -11
_diffrn_reflns_number 8247
_diffrn_reflns_point_group_measured_fraction_full 0.922
_diffrn_reflns_point_group_measured_fraction_max 0.891
_diffrn_reflns_theta_full 66.000
_diffrn_reflns_theta_max 68.230
_diffrn_reflns_theta_min 6.496
_diffrn_source 'Bruker MicroStar microfocus rotating anode'
_exptl_absorpt_coefficient_mu 1.722
_exptl_absorpt_correction_T_max 1.000
_exptl_absorpt_correction_T_min 0.809
_exptl_absorpt_correction_type multi-scan
_exptl_crystal_colour colourless
_exptl_crystal_density_diffrn 1.286
_exptl_crystal_description 'Rectangular parallelepiped'
_exptl_crystal_F_000 308
_exptl_crystal_size_max 0.290
_exptl_crystal_size_mid 0.240
_exptl_crystal_size_min 0.110
_refine_diff_density_max 0.149
_refine_diff_density_min -0.281
_refine_diff_density_rms 0.035
_refine_ls_abs_structure_details
; 
 Flack x determined using 1026 quotients [(I+)-(I-)]/[(I+)+(I-)] 
 (Parsons and Flack (2004), Acta Cryst. A60, s61). 
;
_refine_ls_abs_structure_Flack 0.102(7)
_refine_ls_extinction_coef 0.0158(18)
_refine_ls_extinction_expression Fc^*^=kFc[1+0.001xFc^2^\l^3^/sin(2\q)]^-1/4^
_refine_ls_extinction_method SHELXL
_refine_ls_goodness_of_fit_ref 1.093
_refine_ls_hydrogen_treatment refall
_refine_ls_matrix_type full
_refine_ls_number_parameters 265
_refine_ls_number_reflns 2415
_refine_ls_number_restraints 1
_refine_ls_restrained_S_all 1.093
_refine_ls_R_factor_all 0.0220
_refine_ls_R_factor_gt 0.0220
_refine_ls_shift/su_max 0.000
_refine_ls_shift/su_mean 0.000
_refine_ls_structure_factor_coef Fsqd
_refine_ls_weighting_details 'w=1/[\s^2^(Fo^2^)+(0.0156P)^2^+0.1463P] where P=(Fo^2^+2Fc^2^)/3'
_refine_ls_weighting_scheme calc
_refine_ls_wR_factor_gt 0.0562
_refine_ls_wR_factor_ref 0.0562
_reflns_Friedel_coverage 0.740
_reflns_friedel_fraction_full 0.848
_reflns_friedel_fraction_max 0.810
_reflns_number_gt 2414
_reflns_number_total 2415
_reflns_threshold_expression 'I > 2\s(I)'
_cod_data_source_file jo5b02473_si_003.cif
_cod_data_source_block v53c
_cod_database_code 4031907
_shelx_space_group_comment
; 
The symmetry employed for this shelxl refinement is uniquely defined 
by the following loop, which should always be used as a source of 
symmetry information in preference to the above space-group names. 
They are only intended as comments. 
;
_shelx_estimated_absorpt_t_min 0.635
_shelx_estimated_absorpt_t_max 0.833
_shelxl_version_number 2013-4

loop_
_space_group_symop_operation_xyz
'x, y, z'
'-x, y+1/2, -z'

loop_
_atom_site_label
_atom_site_type_symbol
_atom_site_fract_x
_atom_site_fract_y
_atom_site_fract_z
_atom_site_U_iso_or_equiv
_atom_site_adp_type
_atom_site_occupancy
_atom_site_site_symmetry_order
_atom_site_calc_flag
P P 0.16482(6) 0.32537(5) 0.20901(5) 0.01908(17) Uani 1 1 d
O1 O 0.20219(17) 0.30106(14) 0.05736(13) 0.0206(4) Uani 1 1 d
O2 O -0.03553(16) 0.31881(17) 0.19624(13) 0.0217(3) Uani 1 1 d
O3 O 0.23918(19) 0.19029(14) 0.28660(15) 0.0205(3) Uani 1 1 d
O4 O 0.2318(2) 0.45546(16) 0.27122(16) 0.0257(4) Uani 1 1 d
C1 C 0.4485(3) 0.2682(3) -0.2169(2) 0.0268(5) Uani 1 1 d
H1A H 0.572(4) 0.252(3) -0.216(3) 0.037(7) Uiso 1 1 d
H1B H 0.394(4) 0.349(3) -0.262(3) 0.035(7) Uiso 1 1 d
C2 C 0.3563(3) 0.1762(2) -0.1621(2) 0.0213(4) Uani 1 1 d
C3 C 0.4307(3) 0.0457(3) -0.0958(3) 0.0307(5) Uani 1 1 d
H3A H 0.551(4) 0.040(3) -0.109(3) 0.039(7) Uiso 1 1 d
H3B H 0.371(4) -0.031(3) -0.133(3) 0.045(8) Uiso 1 1 d
H3C H 0.428(4) 0.049(4) 0.010(3) 0.051(8) Uiso 1 1 d
C4 C 0.1664(3) 0.1951(2) -0.1697(2) 0.0204(4) Uani 1 1 d
H4A H 0.105(3) 0.119(3) -0.226(3) 0.020(6) Uiso 1 1 d
H4B H 0.128(3) 0.281(3) -0.218(3) 0.024(6) Uiso 1 1 d
C5 C 0.1089(3) 0.1913(2) -0.0284(2) 0.0195(4) Uani 1 1 d
H5 H 0.142(3) 0.104(2) 0.018(2) 0.012(5) Uiso 1 1 d
C6 C -0.0814(3) 0.2168(2) -0.0381(2) 0.0209(4) Uani 1 1 d
H6A H -0.143(3) 0.144(3) -0.096(3) 0.022(6) Uiso 1 1 d
H6B H -0.112(3) 0.310(3) -0.087(2) 0.031(6) Uiso 1 1 d
C7 C -0.1379(3) 0.2186(2) 0.1042(2) 0.0199(4) Uani 1 1 d
H7 H -0.254(3) 0.254(3) 0.093(3) 0.027(6) Uiso 1 1 d
C8 C -0.1345(3) 0.0761(2) 0.1718(2) 0.0207(4) Uani 1 1 d
H8A H -0.225(3) 0.021(3) 0.117(2) 0.016(5) Uiso 1 1 d
H8B H -0.024(3) 0.028(3) 0.165(2) 0.021(6) Uiso 1 1 d
C9 C -0.1603(2) 0.0762(2) 0.3223(2) 0.0223(4) Uani 1 1 d
C10 C -0.0523(3) 0.0176(2) 0.4257(2) 0.0239(5) Uani 1 1 d
H10 H -0.080(3) 0.020(3) 0.519(3) 0.034(7) Uiso 1 1 d
C11 C 0.1148(3) -0.0509(2) 0.4159(2) 0.0248(5) Uani 1 1 d
H11A H 0.129(3) -0.066(3) 0.317(3) 0.027(6) Uiso 1 1 d
H11B H 0.120(3) -0.143(3) 0.458(3) 0.033(7) Uiso 1 1 d
C12 C 0.2694(3) 0.0354(2) 0.4844(2) 0.0246(5) Uani 1 1 d
H12A H 0.274(3) 0.038(3) 0.582(3) 0.030(6) Uiso 1 1 d
H12B H 0.373(4) -0.009(3) 0.461(3) 0.035(7) Uiso 1 1 d
C13 C 0.2598(3) 0.1844(2) 0.4395(2) 0.0232(5) Uani 1 1 d
H13A H 0.162(3) 0.236(2) 0.471(2) 0.021(6) Uiso 1 1 d
H13B H 0.367(3) 0.231(2) 0.477(2) 0.018(6) Uiso 1 1 d
C14 C -0.3212(3) 0.1447(3) 0.3501(3) 0.0285(5) Uani 1 1 d
H14A H -0.334(4) 0.133(3) 0.448(3) 0.038(7) Uiso 1 1 d
H14B H -0.427(4) 0.105(3) 0.287(3) 0.038(7) Uiso 1 1 d
H14C H -0.322(3) 0.241(3) 0.337(3) 0.035(7) Uiso 1 1 d

loop_
_atom_site_aniso_label
_atom_site_aniso_U_11
_atom_site_aniso_U_22
_atom_site_aniso_U_33
_atom_site_aniso_U_23
_atom_site_aniso_U_13
_atom_site_aniso_U_12
P 0.0207(3) 0.0191(3) 0.0184(3) -0.0010(2) 0.00622(17) -0.0020(2)
O1 0.0221(6) 0.0224(9) 0.0181(7) -0.0021(5) 0.0055(5) -0.0046(6)
O2 0.0214(6) 0.0200(7) 0.0250(6) -0.0029(7) 0.0075(5) -0.0007(7)
O3 0.0216(7) 0.0236(8) 0.0168(7) -0.0006(6) 0.0041(5) 0.0003(6)
O4 0.0309(8) 0.0223(8) 0.0249(8) -0.0041(7) 0.0077(6) -0.0067(7)
C1 0.0238(12) 0.0300(12) 0.0270(11) 0.0006(9) 0.0056(9) -0.0010(9)
C2 0.0223(10) 0.0237(11) 0.0177(9) -0.0035(8) 0.0032(7) 0.0010(8)
C3 0.0242(11) 0.0321(13) 0.0371(13) 0.0075(11) 0.0086(10) 0.0063(10)
C4 0.0203(10) 0.0223(11) 0.0182(9) 0.0001(8) 0.0025(8) 0.0012(8)
C5 0.0195(10) 0.0191(10) 0.0199(10) -0.0014(8) 0.0032(8) -0.0010(8)
C6 0.0196(10) 0.0215(11) 0.0214(10) 0.0011(9) 0.0028(8) 0.0005(8)
C7 0.0166(9) 0.0203(10) 0.0229(10) -0.0010(8) 0.0037(8) -0.0003(8)
C8 0.0193(9) 0.0208(11) 0.0226(10) -0.0008(8) 0.0047(8) -0.0008(9)
C9 0.0202(9) 0.0218(11) 0.0263(10) -0.0019(9) 0.0078(8) -0.0049(8)
C10 0.0258(10) 0.0260(12) 0.0212(11) 0.0002(9) 0.0076(9) -0.0069(9)
C11 0.0271(11) 0.0239(11) 0.0228(11) 0.0026(9) 0.0024(8) 0.0001(9)
C12 0.0245(10) 0.0301(12) 0.0185(10) 0.0010(9) 0.0023(8) -0.0004(9)
C13 0.0245(10) 0.0304(12) 0.0152(9) -0.0014(8) 0.0049(8) -0.0032(9)
C14 0.0247(11) 0.0319(13) 0.0319(12) -0.0048(10) 0.0128(9) -0.0035(10)

loop_
_atom_type_symbol
_atom_type_description
_atom_type_scat_dispersion_real
_atom_type_scat_dispersion_imag
_atom_type_scat_source
C C 0.0181 0.0091 'International Tables Vol C Tables 4.2.6.8 and 6.1.1.4'
H H 0.0000 0.0000 'International Tables Vol C Tables 4.2.6.8 and 6.1.1.4'
O O 0.0492 0.0322 'International Tables Vol C Tables 4.2.6.8 and 6.1.1.4'
P P 0.2955 0.4335 'International Tables Vol C Tables 4.2.6.8 and 6.1.1.4'

loop_
_geom_angle_atom_site_label_1
_geom_angle_atom_site_label_2
_geom_angle_atom_site_label_3
_geom_angle
O4 P O1 113.83(9)
O4 P O3 116.04(7)
O1 P O3 102.03(8)
O4 P O2 111.11(9)
O1 P O2 105.69(7)
O3 P O2 107.24(8)
C5 O1 P 118.79(11)
C7 O2 P 121.50(12)
C13 O3 P 118.99(13)
C2 C1 H1A 120.5(18)
C2 C1 H1B 119.6(16)
H1A C1 H1B 120(2)
C1 C2 C3 122.5(2)
C1 C2 C4 121.2(2)
C3 C2 C4 116.29(18)
C2 C3 H3A 108.1(18)
C2 C3 H3B 111.9(19)
H3A C3 H3B 110(3)
C2 C3 H3C 109.0(19)
H3A C3 H3C 108(2)
H3B C3 H3C 109(3)
C2 C4 C5 113.93(16)
C2 C4 H4A 109.3(14)
C5 C4 H4A 106.3(14)
C2 C4 H4B 110.6(14)
C5 C4 H4B 109.7(14)
H4A C4 H4B 106.6(19)
O1 C5 C4 107.02(16)
O1 C5 C6 108.58(16)
C4 C5 C6 112.97(16)
O1 C5 H5 107.1(12)
C4 C5 H5 109.8(12)
C6 C5 H5 111.1(12)
C5 C6 C7 112.94(17)
C5 C6 H6A 108.2(14)
C7 C6 H6A 109.4(14)
C5 C6 H6B 109.2(13)
C7 C6 H6B 108.9(14)
H6A C6 H6B 108(2)
O2 C7 C6 109.90(16)
O2 C7 C8 111.62(16)
C6 C7 C8 113.16(17)
O2 C7 H7 104.8(15)
C6 C7 H7 108.9(14)
C8 C7 H7 108.2(16)
C9 C8 C7 114.84(17)
C9 C8 H8A 108.5(13)
C7 C8 H8A 107.5(13)
C9 C8 H8B 109.4(13)
C7 C8 H8B 109.7(14)
H8A C8 H8B 106.6(19)
C10 C9 C14 120.75(19)
C10 C9 C8 123.54(18)
C14 C9 C8 115.69(18)
C9 C10 C11 127.16(19)
C9 C10 H10 118.3(16)
C11 C10 H10 114.5(16)
C10 C11 C12 112.52(19)
C10 C11 H11A 111.7(14)
C12 C11 H11A 106.7(14)
C10 C11 H11B 110.7(15)
C12 C11 H11B 109.7(15)
H11A C11 H11B 105(2)
C13 C12 C11 113.41(19)
C13 C12 H12A 104.9(18)
C11 C12 H12A 109.9(16)
C13 C12 H12B 110.7(16)
C11 C12 H12B 107.6(16)
H12A C12 H12B 110(2)
O3 C13 C12 108.76(17)
O3 C13 H13A 109.2(13)
C12 C13 H13A 112.9(13)
O3 C13 H13B 107.6(14)
C12 C13 H13B 109.5(14)
H13A C13 H13B 108.8(19)
C9 C14 H14A 111.0(17)
C9 C14 H14B 111.3(16)
H14A C14 H14B 109(2)
C9 C14 H14C 113.3(16)
H14A C14 H14C 104(2)
H14B C14 H14C 108(2)

loop_
_geom_bond_atom_site_label_1
_geom_bond_atom_site_label_2
_geom_bond_distance
P O4 1.4603(16)
P O1 1.5697(13)
P O3 1.5759(15)
P O2 1.5807(13)
O1 C5 1.473(2)
O2 C7 1.470(2)
O3 C13 1.468(2)
C1 C2 1.324(3)
C1 H1A 0.99(3)
C1 H1B 0.97(3)
C2 C3 1.496(3)
C2 C4 1.513(3)
C3 H3A 0.99(3)
C3 H3B 0.92(3)
C3 H3C 1.03(3)
C4 C5 1.520(3)
C4 H4A 0.99(3)
C4 H4B 0.98(3)
C5 C6 1.523(3)
C5 H5 0.98(2)
C6 C7 1.525(3)
C6 H6A 0.98(3)
C6 H6B 1.03(3)
C7 C8 1.529(3)
C7 H7 0.98(3)
C8 C9 1.510(3)
C8 H8A 0.98(2)
C8 H8B 1.01(2)
C9 C10 1.334(3)
C9 C14 1.508(3)
C10 C11 1.505(3)
C10 H10 0.96(3)
C11 C12 1.542(3)
C11 H11A 1.00(2)
C11 H11B 0.98(3)
C12 C13 1.508(3)
C12 H12A 0.94(3)
C12 H12B 0.99(3)
C13 H13A 1.02(2)
C13 H13B 0.98(3)
C14 H14A 0.98(3)
C14 H14B 1.03(3)
C14 H14C 0.95(3)

loop_
_geom_hbond_atom_site_label_D
_geom_hbond_atom_site_label_H
_geom_hbond_atom_site_label_A
_geom_hbond_distance_DH
_geom_hbond_distance_HA
_geom_hbond_distance_DA
_geom_hbond_angle_DHA
_geom_hbond_site_symmetry_A
C6 H6A O4 0.98(3) 2.52(3) 3.474(3) 165.3(19) 2_545

loop_
_geom_torsion_atom_site_label_1
_geom_torsion_atom_site_label_2
_geom_torsion_atom_site_label_3
_geom_torsion_atom_site_label_4
_geom_torsion
O4 P O1 C5 -165.99(13)
O3 P O1 C5 68.23(14)
O2 P O1 C5 -43.77(15)
O4 P O2 C7 162.99(14)
O1 P O2 C7 39.05(15)
O3 P O2 C7 -69.23(15)
O4 P O3 C13 43.69(16)
O1 P O3 C13 168.01(14)
O2 P O3 C13 -81.16(15)
C1 C2 C4 C5 -124.5(2)
C3 C2 C4 C5 58.3(2)
P O1 C5 C4 178.16(12)
P O1 C5 C6 55.92(19)
C2 C4 C5 O1 58.0(2)
C2 C4 C5 C6 177.47(18)
O1 C5 C6 C7 -59.2(2)
C4 C5 C6 C7 -177.75(18)
P O2 C7 C6 -46.1(2)
P O2 C7 C8 80.28(19)
C5 C6 C7 O2 54.2(2)
C5 C6 C7 C8 -71.3(2)
O2 C7 C8 C9 45.5(2)
C6 C7 C8 C9 170.09(16)
C7 C8 C9 C10 -125.5(2)
C7 C8 C9 C14 56.0(2)
C14 C9 C10 C11 -178.1(2)
C8 C9 C10 C11 3.5(3)
C9 C10 C11 C12 108.0(2)
C10 C11 C12 C13 -48.8(2)
P O3 C13 C12 159.50(13)
C11 C12 C13 O3 -55.9(2)
